data_7107943
loop_
_publ_author_name
'Yasmin Saima'
'Saikat Khamarui'
'Krishnanka S. Gayen'
'Palash Pandit'
'Dilip K. Maiti'

_publ_section_title
;
 Efficient catalytic cyclizations of three and two imine assemblies:
 direct access to tetrahydroimidazo[1,5-c]imidazol-7-ones and imidazoles
;
_journal_name_full Chem.Commun.
_journal_page_first 6601
_journal_paper_doi 10.1039/c2cc32760k
_journal_volume 48
_journal_year 2012
_chemical_formula_sum 'C31 H30 Cl3 N3 O5'
_chemical_formula_weight 630.93
_chemical_name_systematic
;
?
;
_space_group_IT_number 15
_symmetry_cell_setting monoclinic
_symmetry_space_group_name_Hall '-C 2yc'
_symmetry_space_group_name_H-M 'C 1 2/c 1'
_atom_sites_solution_hydrogens geom
_atom_sites_solution_primary direct
_atom_sites_solution_secondary difmap
_audit_creation_method SHELXL-97
_cell_angle_alpha 90.00
_cell_angle_beta 95.619(5)
_cell_angle_gamma 90.00
_cell_formula_units_Z 24
_cell_length_a 65.41(2)
_cell_length_b 11.699(4)
_cell_length_c 25.152(8)
_cell_measurement_reflns_used 6450
_cell_measurement_temperature 296(2)
_cell_measurement_theta_max 21.81
_cell_measurement_theta_min 2.38
_cell_volume 19155(11)
_computing_cell_refinement 'Bruker SAINT'
_computing_data_collection 'Bruker APEX2'
_computing_data_reduction 'Bruker SAINT'
_computing_molecular_graphics 'Bruker SHELXTL'
_computing_publication_material 'Bruker SHELXTL'
_computing_structure_refinement 'SHELXL-97 (Sheldrick, 2008)'
_computing_structure_solution 'SHELXS-97 (Sheldrick, 2008)'
_diffrn_ambient_temperature 296(2)
_diffrn_measured_fraction_theta_full 0.967
_diffrn_measured_fraction_theta_max 0.967
_diffrn_measurement_device_type 'Bruker Kappa Apex 2'
_diffrn_measurement_method FastFourierTransform
_diffrn_radiation_monochromator graphite
_diffrn_radiation_source 'fine-focus sealed tube'
_diffrn_radiation_type MoK\a
_diffrn_radiation_wavelength 0.71073
_diffrn_reflns_av_R_equivalents 0.0469
_diffrn_reflns_av_sigmaI/netI 0.0550
_diffrn_reflns_limit_h_max 70
_diffrn_reflns_limit_h_min -69
_diffrn_reflns_limit_k_max 11
_diffrn_reflns_limit_k_min -12
_diffrn_reflns_limit_l_max 26
_diffrn_reflns_limit_l_min -26
_diffrn_reflns_number 34111
_diffrn_reflns_theta_full 22.41
_diffrn_reflns_theta_max 22.41
_diffrn_reflns_theta_min 0.63
_exptl_absorpt_coefficient_mu 0.330
_exptl_absorpt_correction_T_max 0.984
_exptl_absorpt_correction_T_min 0.984
_exptl_crystal_colour colorless
_exptl_crystal_density_diffrn 1.313
_exptl_crystal_density_method 'not measured'
_exptl_crystal_description cubic
_exptl_crystal_F_000 7872
_exptl_crystal_size_max 0.30
_exptl_crystal_size_mid 0.04
_exptl_crystal_size_min 0.05
_refine_diff_density_max 0.538
_refine_diff_density_min -0.510
_refine_diff_density_rms 0.061
_refine_ls_extinction_method none
_refine_ls_goodness_of_fit_ref 0.975
_refine_ls_hydrogen_treatment constr
_refine_ls_matrix_type full
_refine_ls_number_parameters 1141
_refine_ls_number_reflns 11978
_refine_ls_number_restraints 0
_refine_ls_restrained_S_all 0.975
_refine_ls_R_factor_all 0.1195
_refine_ls_R_factor_gt 0.0742
_refine_ls_shift/su_max 1.256
_refine_ls_shift/su_mean 0.014
_refine_ls_structure_factor_coef Fsqd
_refine_ls_weighting_details 'calc w=1/[\s^2^(Fo^2^)+(0.2000P)^2^+0.0000P] where P=(Fo^2^+2Fc^2^)/3'
_refine_ls_weighting_scheme calc
_refine_ls_wR_factor_gt 0.2204
_refine_ls_wR_factor_ref 0.2811
_reflns_number_gt 7118
_reflns_number_total 11978
_reflns_threshold_expression >2sigma(I)
_cod_data_source_file c2cc32760k.txt
_cod_data_source_block YS37_0m
_cod_original_cell_volume 19154(11)
_cod_original_sg_symbol_H-M C2/c
_cod_database_code 7107943

loop_
_symmetry_equiv_pos_as_xyz
'x, y, z'
'-x, y, -z+1/2'
'x+1/2, y+1/2, z'
'-x+1/2, y+1/2, -z+1/2'
'-x, -y, -z'
'x, -y, z-1/2'
'-x+1/2, -y+1/2, -z'
'x+1/2, -y+1/2, z-1/2'

loop_
_atom_site_label
_atom_site_type_symbol
_atom_site_fract_x
_atom_site_fract_y
_atom_site_fract_z
_atom_site_U_iso_or_equiv
_atom_site_adp_type
_atom_site_occupancy
_atom_site_symmetry_multiplicity
_atom_site_calc_flag
_atom_site_refinement_flags
Cl1 Cl 0.51167(3) 1.05608(18) 0.14116(9) 0.1294(8) Uani 1 1 d .
O25 O 0.59497(5) 0.6383(3) 0.32466(12) 0.0696(10) Uani 1 1 d .
Cl3 Cl 0.68963(3) 1.02385(19) 0.27904(12) 0.1532(10) Uani 1 1 d .
Cl5 Cl 0.48641(4) 0.4913(2) 0.33325(12) 0.1695(12) Uani 1 1 d .
Cl6 Cl 0.65871(3) 0.46994(19) 0.51904(9) 0.1350(8) Uani 1 1 d .
Cl7 Cl 0.58697(3) 0.94065(17) 0.72563(5) 0.1061(6) Uani 1 1 d .
Cl8 Cl 0.67084(4) 0.4731(2) 0.30743(9) 0.1438(9) Uani 1 1 d .
Cl9 Cl 0.75207(3) 0.94536(16) 0.10233(5) 0.0974(6) Uani 1 1 d .
O1 O 0.60220(9) 1.1329(4) 0.4295(2) 0.1270(19) Uani 1 1 d .
O2 O 0.54229(8) 1.1091(4) 0.4279(2) 0.1142(17) Uani 1 1 d .
O3 O 0.51749(7) 1.1370(4) 0.48043(17) 0.0964(13) Uani 1 1 d .
C100 C 0.80347(8) 0.9371(5) 0.3515(2) 0.0672(15) Uani 1 1 d .
H10A H 0.8046 0.9389 0.3134 0.081 Uiso 1 1 calc R
H10B H 0.8161 0.9033 0.3681 0.081 Uiso 1 1 calc R
O5 O 0.79078(6) 1.0749(3) 0.40851(16) 0.0824(11) Uani 1 1 d .
O6 O 0.75589(5) 0.8833(3) 0.49643(12) 0.0693(10) Uani 1 1 d .
O7 O 0.81285(8) 1.1333(4) 0.35262(18) 0.1115(16) Uani 1 1 d .
Cl10 Cl 0.84622(4) 0.4409(3) 0.47401(14) 0.2100(17) Uani 1 1 d .
O9 O 0.69690(8) 1.1070(4) 0.4261(2) 0.1198(18) Uani 1 1 d .
N1 N 0.58927(5) 0.6930(3) 0.18481(13) 0.0480(9) Uani 1 1 d .
N2 N 0.62163(6) 0.6271(3) 0.18042(14) 0.0517(10) Uani 1 1 d .
N3 N 0.57085(6) 0.6274(3) 0.25287(14) 0.0535(10) Uani 1 1 d .
N4 N 0.58041(5) 0.8233(3) 0.46671(13) 0.0489(10) Uani 1 1 d .
N5 N 0.60098(6) 0.9024(3) 0.40617(14) 0.0545(10) Uani 1 1 d .
N6 N 0.75399(5) 0.8026(3) 0.35984(12) 0.0483(9) Uani 1 1 d .
N7 N 0.78690(6) 0.8600(3) 0.36033(14) 0.0541(10) Uani 1 1 d .
N8 N 0.73363(6) 0.8828(3) 0.42061(14) 0.0515(10) Uani 1 1 d .
C1 C 0.52785(9) 0.9413(5) 0.1581(3) 0.0787(17) Uani 1 1 d .
C2 C 0.53596(9) 0.9274(5) 0.2108(3) 0.0847(18) Uani 1 1 d .
H2 H 0.5328 0.9790 0.2370 0.102 Uiso 1 1 calc R
C3 C 0.54879(8) 0.8354(5) 0.2238(2) 0.0746(16) Uani 1 1 d .
H3 H 0.5541 0.8245 0.2590 0.089 Uiso 1 1 calc R
C4 C 0.55375(7) 0.7593(4) 0.18491(18) 0.0544(13) Uani 1 1 d .
C5 C 0.56854(7) 0.6620(4) 0.19650(16) 0.0522(12) Uani 1 1 d .
H5 H 0.5639 0.5962 0.1745 0.063 Uiso 1 1 calc R
C6 C 0.60038(7) 0.5942(4) 0.16580(16) 0.0495(12) Uani 1 1 d .
H6 H 0.5970 0.5250 0.1852 0.059 Uiso 1 1 calc R
C7 C 0.63690(8) 0.5442(4) 0.17026(19) 0.0605(13) Uani 1 1 d .
H7A H 0.6503 0.5772 0.1806 0.073 Uiso 1 1 calc R
H7B H 0.6360 0.5307 0.1321 0.073 Uiso 1 1 calc R
C8 C 0.63586(8) 0.4314(5) 0.1975(2) 0.0627(14) Uani 1 1 d .
O27 O 0.64895(6) 0.3570(4) 0.17971(17) 0.0901(12) Uani 1 1 d .
C11 C 0.53218(9) 0.8666(6) 0.1198(2) 0.0780(17) Uani 1 1 d .
H11 H 0.5265 0.8762 0.0847 0.094 Uiso 1 1 calc R
C12 C 0.54506(8) 0.7762(5) 0.13324(19) 0.0699(15) Uani 1 1 d .
H12 H 0.5480 0.7249 0.1068 0.084 Uiso 1 1 calc R
C13 C 0.58911(7) 0.6571(4) 0.27827(18) 0.0544(13) Uani 1 1 d .
C14 C 0.60071(7) 0.7194(4) 0.23763(16) 0.0510(12) Uani 1 1 d .
H14 H 0.6008 0.8019 0.2444 0.061 Uiso 1 1 calc R
C15 C 0.62268(7) 0.6746(4) 0.23468(18) 0.0564(13) Uani 1 1 d .
H15 H 0.6253 0.6124 0.2605 0.068 Uiso 1 1 calc R
C16 C 0.63925(8) 0.7635(5) 0.2449(2) 0.0636(14) Uani 1 1 d .
C17 C 0.64655(8) 0.7905(6) 0.2956(2) 0.0875(19) Uani 1 1 d .
H17 H 0.6413 0.7523 0.3238 0.105 Uiso 1 1 calc R
C18 C 0.66156(10) 0.8732(7) 0.3068(3) 0.100(2) Uani 1 1 d .
H18 H 0.6657 0.8928 0.3421 0.120 Uiso 1 1 calc R
C19 C 0.67005(10) 0.9247(6) 0.2668(3) 0.096(2) Uani 1 1 d .
C20 C 0.66374(12) 0.8972(6) 0.2154(3) 0.118(3) Uani 1 1 d .
H20 H 0.6697 0.9325 0.1876 0.142 Uiso 1 1 calc R
C21 C 0.64839(11) 0.8162(6) 0.2044(3) 0.098(2) Uani 1 1 d .
H21 H 0.6442 0.7973 0.1691 0.117 Uiso 1 1 calc R
O26 O 0.62520(7) 0.4093(4) 0.23222(18) 0.0913(13) Uani 1 1 d .
C23 C 0.59525(7) 0.5776(4) 0.10637(18) 0.0547(13) Uani 1 1 d .
C24 C 0.59809(9) 0.6645(5) 0.07104(18) 0.0720(16) Uani 1 1 d .
H24 H 0.6035 0.7337 0.0839 0.086 Uiso 1 1 calc R
C25 C 0.59302(10) 0.6508(5) 0.01689(19) 0.0830(18) Uani 1 1 d .
H25 H 0.5950 0.7101 -0.0067 0.100 Uiso 1 1 calc R
C26 C 0.58496(9) 0.5483(5) -0.0016(2) 0.0758(16) Uani 1 1 d .
C27 C 0.58242(9) 0.4612(5) 0.0321(2) 0.0760(16) Uani 1 1 d .
H27 H 0.5772 0.3916 0.0189 0.091 Uiso 1 1 calc R
C28 C 0.58753(8) 0.4757(4) 0.08634(19) 0.0658(14) Uani 1 1 d .
H28 H 0.5857 0.4155 0.1095 0.079 Uiso 1 1 calc R
C29 C 0.55574(8) 0.5627(5) 0.2784(2) 0.0645(14) Uani 1 1 d .
H29A H 0.5423 0.5973 0.2698 0.077 Uiso 1 1 calc R
H29B H 0.5590 0.5668 0.3168 0.077 Uiso 1 1 calc R
C30 C 0.55481(10) 0.4415(5) 0.2619(3) 0.0811(17) Uani 1 1 d .
O23 O 0.56248(8) 0.4011(4) 0.2249(2) 0.1050(15) Uani 1 1 d .
O24 O 0.54367(9) 0.3823(4) 0.2930(3) 0.145(2) Uani 1 1 d .
C33 C 0.50486(10) 0.5930(7) 0.3549(3) 0.099(2) Uani 1 1 d .
C34 C 0.50479(9) 0.6922(7) 0.3307(2) 0.091(2) Uani 1 1 d .
H34 H 0.4953 0.7067 0.3014 0.109 Uiso 1 1 calc R
C35 C 0.51899(8) 0.7763(5) 0.3488(2) 0.0734(16) Uani 1 1 d .
H35 H 0.5190 0.8456 0.3306 0.088 Uiso 1 1 calc R
C36 C 0.53266(8) 0.7599(5) 0.3919(2) 0.0635(14) Uani 1 1 d .
C37 C 0.54848(7) 0.8463(4) 0.41105(18) 0.0589(13) Uani 1 1 d .
H37 H 0.5466 0.9151 0.3889 0.071 Uiso 1 1 calc R
C38 C 0.57074(7) 0.8056(4) 0.41119(17) 0.0553(13) Uani 1 1 d .
H38 H 0.5712 0.7247 0.4013 0.066 Uiso 1 1 calc R
C39 C 0.60152(7) 0.8607(4) 0.46093(16) 0.0534(12) Uani 1 1 d .
H39 H 0.6051 0.9240 0.4856 0.064 Uiso 1 1 calc R
C40 C 0.61648(7) 0.7636(4) 0.47343(17) 0.0515(12) Uani 1 1 d .
C41 C 0.62262(8) 0.6926(5) 0.4343(2) 0.0756(16) Uani 1 1 d .
H41 H 0.6180 0.7064 0.3987 0.091 Uiso 1 1 calc R
C42 C 0.63556(9) 0.6008(5) 0.4474(2) 0.0874(19) Uani 1 1 d .
H42 H 0.6397 0.5524 0.4211 0.105 Uiso 1 1 calc R
C43 C 0.64227(9) 0.5831(5) 0.5017(3) 0.0783(16) Uani 1 1 d .
C44 C 0.51865(12) 0.5701(6) 0.3967(3) 0.121(3) Uani 1 1 d .
H44 H 0.5189 0.4986 0.4128 0.146 Uiso 1 1 calc R
C45 C 0.53251(10) 0.6542(7) 0.4156(3) 0.107(2) Uani 1 1 d .
H45 H 0.5419 0.6385 0.4450 0.128 Uiso 1 1 calc R
N100 N 0.54736(6) 0.8784(3) 0.46821(14) 0.0559(10) Uani 1 1 d .
C47 C 0.56794(7) 0.9152(4) 0.48757(16) 0.0503(12) Uani 1 1 d .
H47 H 0.5711 0.9885 0.4713 0.060 Uiso 1 1 calc R
C48 C 0.58346(8) 0.8762(4) 0.37663(18) 0.0579(13) Uani 1 1 d .
C49 C 0.61616(8) 0.9754(4) 0.3859(2) 0.0647(14) Uani 1 1 d .
H49A H 0.6163 0.9628 0.3478 0.078 Uiso 1 1 calc R
H49B H 0.6296 0.9561 0.4031 0.078 Uiso 1 1 calc R
C50 C 0.61180(11) 1.0983(6) 0.3957(3) 0.095(2) Uani 1 1 d .
O22 O 0.61990(10) 1.1613(4) 0.3601(3) 0.148(2) Uani 1 1 d .
C52 C 0.62358(8) 0.7429(5) 0.52607(19) 0.0702(15) Uani 1 1 d .
H52 H 0.6194 0.7903 0.5527 0.084 Uiso 1 1 calc R
C53 C 0.63654(8) 0.6543(6) 0.5398(2) 0.0785(17) Uani 1 1 d .
H53 H 0.6414 0.6428 0.5754 0.094 Uiso 1 1 calc R
O21 O 0.57878(6) 0.9034(3) 0.33008(13) 0.0780(11) Uani 1 1 d .
C55 C 0.57175(7) 0.9229(4) 0.54760(17) 0.0525(12) Uani 1 1 d .
C56 C 0.56630(8) 0.8340(4) 0.58034(19) 0.0637(14) Uani 1 1 d .
H56 H 0.5595 0.7703 0.5652 0.076 Uiso 1 1 calc R
C57 C 0.57090(9) 0.8397(5) 0.6351(2) 0.0750(16) Uani 1 1 d .
H57 H 0.5672 0.7805 0.6569 0.090 Uiso 1 1 calc R
C58 C 0.58088(9) 0.9333(5) 0.65656(19) 0.0687(15) Uani 1 1 d .
C59 C 0.58624(9) 1.0225(5) 0.6266(2) 0.0752(16) Uani 1 1 d .
H59 H 0.5929 1.0860 0.6422 0.090 Uiso 1 1 calc R
C60 C 0.58134(8) 1.0159(5) 0.57115(19) 0.0662(14) Uani 1 1 d .
H60 H 0.5847 1.0767 0.5499 0.079 Uiso 1 1 calc R
C61 C 0.53077(8) 0.9528(5) 0.4790(2) 0.0655(14) Uani 1 1 d .
H61A H 0.5302 0.9552 0.5174 0.079 Uiso 1 1 calc R
H61B H 0.5181 0.9184 0.4636 0.079 Uiso 1 1 calc R
C62 C 0.53136(10) 1.0732(5) 0.4593(2) 0.0725(16) Uani 1 1 d .
C63 C 0.51652(18) 1.2570(7) 0.4638(4) 0.172(5) Uani 1 1 d .
H63A H 0.5304 1.2848 0.4613 0.206 Uiso 1 1 calc R
H63B H 0.5091 1.2623 0.4285 0.206 Uiso 1 1 calc R
C64 C 0.68917(9) 0.5769(5) 0.3244(3) 0.0794(17) Uani 1 1 d .
C65 C 0.69529(8) 0.6454(5) 0.2862(2) 0.0759(16) Uani 1 1 d .
H65 H 0.6901 0.6357 0.2508 0.091 Uiso 1 1 calc R
C66 C 0.70946(8) 0.7307(5) 0.30031(19) 0.0640(14) Uani 1 1 d .
H66 H 0.7138 0.7781 0.2739 0.077 Uiso 1 1 calc R
C67 C 0.71740(7) 0.7470(4) 0.35292(17) 0.0515(12) Uani 1 1 d .
C68 C 0.73276(7) 0.8400(4) 0.36546(16) 0.0501(12) Uani 1 1 d .
H68 H 0.7294 0.9040 0.3410 0.060 Uiso 1 1 calc R
C69 C 0.76661(7) 0.8966(4) 0.34104(16) 0.0500(12) Uani 1 1 d .
H69 H 0.7633 0.9687 0.3581 0.060 Uiso 1 1 calc R
C70 C 0.80292(8) 1.0576(6) 0.3701(2) 0.0689(15) Uani 1 1 d .
C71 C 0.78863(12) 1.1919(7) 0.4283(3) 0.117(2) Uani 1 1 d .
H71A H 0.7833 1.2419 0.3995 0.140 Uiso 1 1 calc R
H71B H 0.8018 1.2210 0.4433 0.140 Uiso 1 1 calc R
C72 C 0.77397(14) 1.1868(8) 0.4705(3) 0.145(3) Uani 1 1 d .
H72A H 0.7610 1.1580 0.4552 0.217 Uiso 1 1 calc R
H72B H 0.7722 1.2620 0.4846 0.217 Uiso 1 1 calc R
H72C H 0.7794 1.1370 0.4988 0.217 Uiso 1 1 calc R
C73 C 0.69683(10) 0.5892(5) 0.3779(2) 0.0877(19) Uani 1 1 d .
H73 H 0.6925 0.5405 0.4038 0.105 Uiso 1 1 calc R
C74 C 0.71083(8) 0.6745(5) 0.3917(2) 0.0708(15) Uani 1 1 d .
H74 H 0.7160 0.6837 0.4273 0.085 Uiso 1 1 calc R
C75 C 0.75107(7) 0.8554(4) 0.45024(18) 0.0502(12) Uani 1 1 d .
C76 C 0.76347(7) 0.7833(4) 0.41499(16) 0.0512(12) Uani 1 1 d .
H76 H 0.7624 0.7024 0.4244 0.061 Uiso 1 1 calc R
C77 C 0.78603(7) 0.8176(5) 0.41556(17) 0.0575(13) Uani 1 1 d .
H77 H 0.7889 0.8809 0.4407 0.069 Uiso 1 1 calc R
C78 C 0.76327(7) 0.9078(4) 0.28091(17) 0.0520(12) Uani 1 1 d .
C79 C 0.75550(8) 1.0078(4) 0.25831(18) 0.0606(14) Uani 1 1 d .
H79 H 0.7525 1.0685 0.2801 0.073 Uiso 1 1 calc R
C80 C 0.75205(8) 1.0190(5) 0.2027(2) 0.0698(15) Uani 1 1 d .
H80 H 0.7469 1.0868 0.1875 0.084 Uiso 1 1 calc R
C81 C 0.75631(8) 0.9303(5) 0.17156(19) 0.0643(14) Uani 1 1 d .
C82 C 0.76434(9) 0.8309(5) 0.19244(19) 0.0751(16) Uani 1 1 d .
H82 H 0.7675 0.7715 0.1701 0.090 Uiso 1 1 calc R
C83 C 0.76777(9) 0.8191(5) 0.24757(19) 0.0687(15) Uani 1 1 d .
H83 H 0.7731 0.7512 0.2622 0.082 Uiso 1 1 calc R
C84 C 0.80101(8) 0.7222(6) 0.4296(2) 0.0709(15) Uani 1 1 d .
C85 C 0.80084(12) 0.6248(7) 0.3995(3) 0.115(3) Uani 1 1 d .
H85 H 0.7914 0.6175 0.3697 0.138 Uiso 1 1 calc R
C86 C 0.81479(16) 0.5358(8) 0.4131(4) 0.144(3) Uani 1 1 d .
H86 H 0.8148 0.4699 0.3923 0.173 Uiso 1 1 calc R
C87 C 0.82856(14) 0.5490(10) 0.4583(5) 0.129(4) Uani 1 1 d .
C88 C 0.82824(11) 0.6404(9) 0.4881(4) 0.120(3) Uani 1 1 d .
H88 H 0.8373 0.6458 0.5190 0.144 Uiso 1 1 calc R
C89 C 0.81476(8) 0.7290(6) 0.4749(2) 0.0867(19) Uani 1 1 d .
H89 H 0.8149 0.7936 0.4965 0.104 Uiso 1 1 calc R
C90 C 0.71727(8) 0.9477(4) 0.4405(2) 0.0649(14) Uani 1 1 d .
H90A H 0.7203 0.9587 0.4786 0.078 Uiso 1 1 calc R
H90B H 0.7046 0.9046 0.4346 0.078 Uiso 1 1 calc R
C91 C 0.71435(10) 1.0616(5) 0.4140(2) 0.0742(16) Uani 1 1 d .
C92 C 0.69100(15) 1.2202(7) 0.4025(4) 0.145(3) Uani 1 1 d .
H92A H 0.7009 1.2776 0.4156 0.174 Uiso 1 1 calc R
H92B H 0.6907 1.2168 0.3639 0.174 Uiso 1 1 calc R
O20 O 0.72583(7) 1.1068(4) 0.38670(18) 0.0944(13) Uani 1 1 d .
Cl12 Cl 0.57838(4) 0.53092(18) -0.06942(6) 0.1265(8) Uani 1 1 d .
C102 C 0.5414(3) 0.2615(10) 0.2811(7) 0.303(12) Uani 1 1 d .
H10C H 0.5376 0.2539 0.2430 0.363 Uiso 1 1 calc R
H10D H 0.5547 0.2259 0.2888 0.363 Uiso 1 1 calc R
C103 C 0.61980(16) 1.3068(13) 0.3675(6) 0.226(7) Uani 1 1 d .
H10E H 0.6179 1.3324 0.4034 0.272 Uiso 1 1 calc R
H10F H 0.6313 1.3453 0.3536 0.272 Uiso 1 1 calc R
C104 C 0.6024(2) 1.3065(10) 0.3337(4) 0.205(6) Uani 1 1 d .
H10G H 0.6051 1.2724 0.3004 0.307 Uiso 1 1 calc R
H10H H 0.5977 1.3836 0.3276 0.307 Uiso 1 1 calc R
H10I H 0.5920 1.2633 0.3492 0.307 Uiso 1 1 calc R
C106 C 0.65026(14) 0.2429(7) 0.2040(4) 0.127(3) Uani 1 1 d .
H10M H 0.6643 0.2156 0.2058 0.153 Uiso 1 1 calc R
H10N H 0.6463 0.2468 0.2401 0.153 Uiso 1 1 calc R
C107 C 0.63717(18) 0.1658(9) 0.1733(5) 0.204(6) Uani 1 1 d .
H10O H 0.6232 0.1920 0.1723 0.306 Uiso 1 1 calc R
H10P H 0.6383 0.0913 0.1893 0.306 Uiso 1 1 calc R
H10Q H 0.6412 0.1620 0.1376 0.306 Uiso 1 1 calc R
C108 C 0.5309(3) 0.2151(13) 0.3005(7) 0.380(16) Uani 1 1 d .
H10R H 0.5366 0.1997 0.3364 0.570 Uiso 1 1 calc R
H10S H 0.5280 0.1443 0.2820 0.570 Uiso 1 1 calc R
H10T H 0.5185 0.2583 0.3011 0.570 Uiso 1 1 calc R
C109 C 0.67184(18) 1.2485(12) 0.4167(5) 0.271(9) Uani 1 1 d .
H10U H 0.6616 1.2056 0.3954 0.407 Uiso 1 1 calc R
H10V H 0.6695 1.3287 0.4111 0.407 Uiso 1 1 calc R
H10W H 0.6711 1.2308 0.4538 0.407 Uiso 1 1 calc R
C112 C 0.5085(4) 1.3156(12) 0.4932(7) 0.56(3) Uani 1 1 d .
H11A H 0.5073 1.2752 0.5260 0.844 Uiso 1 1 calc R
H11B H 0.4950 1.3361 0.4773 0.844 Uiso 1 1 calc R
H11C H 0.5165 1.3836 0.5005 0.844 Uiso 1 1 calc R

loop_
_atom_site_aniso_label
_atom_site_aniso_U_11
_atom_site_aniso_U_22
_atom_site_aniso_U_33
_atom_site_aniso_U_23
_atom_site_aniso_U_13
_atom_site_aniso_U_12
Cl1 0.1231(15) 0.0978(15) 0.1591(19) 0.0219(13) -0.0278(13) 0.0449(12)
O25 0.085(2) 0.089(3) 0.0334(18) 0.0023(18) -0.0043(16) 0.017(2)
Cl3 0.1116(15) 0.1077(16) 0.230(3) -0.0188(17) -0.0368(16) -0.0335(12)
Cl5 0.1331(19) 0.1267(19) 0.234(3) -0.0435(19) -0.0584(18) -0.0372(14)
Cl6 0.1399(17) 0.1109(16) 0.1458(18) 0.0149(13) -0.0286(14) 0.0571(13)
Cl7 0.1603(16) 0.1131(14) 0.0422(8) -0.0080(8) -0.0041(9) 0.0078(12)
Cl8 0.1561(19) 0.1314(18) 0.1315(17) 0.0111(14) -0.0488(14) -0.0801(15)
Cl9 0.1428(15) 0.1096(14) 0.0380(8) 0.0051(8) 0.0004(8) -0.0147(11)
O1 0.186(5) 0.072(3) 0.135(4) -0.023(3) 0.079(4) 0.001(3)
O2 0.122(4) 0.083(3) 0.144(4) 0.039(3) 0.047(3) 0.026(3)
O3 0.128(4) 0.073(3) 0.091(3) 0.002(2) 0.025(3) 0.038(3)
C100 0.063(3) 0.087(4) 0.054(3) 0.009(3) 0.015(2) -0.008(3)
O5 0.092(3) 0.073(3) 0.085(3) -0.010(2) 0.019(2) -0.017(2)
O6 0.092(3) 0.081(3) 0.0333(19) -0.0036(17) 0.0013(17) -0.009(2)
O7 0.127(4) 0.107(4) 0.104(3) 0.013(3) 0.027(3) -0.043(3)
Cl10 0.149(2) 0.214(3) 0.274(4) 0.129(3) 0.056(2) 0.105(2)
O9 0.132(4) 0.097(4) 0.137(4) 0.034(3) 0.051(3) 0.051(3)
N1 0.057(2) 0.052(3) 0.0346(19) -0.0036(18) -0.0018(16) 0.0042(19)
N2 0.057(2) 0.053(3) 0.045(2) -0.0040(19) 0.0038(18) 0.007(2)
N3 0.064(3) 0.060(3) 0.037(2) 0.0047(19) 0.0064(19) 0.006(2)
N4 0.054(2) 0.054(3) 0.037(2) -0.0016(18) -0.0042(17) 0.0027(19)
N5 0.070(3) 0.056(3) 0.037(2) 0.0047(19) 0.004(2) 0.003(2)
N6 0.056(2) 0.058(3) 0.0306(19) 0.0062(18) 0.0027(16) -0.0003(19)
N7 0.056(2) 0.065(3) 0.042(2) 0.008(2) 0.0051(17) -0.005(2)
N8 0.058(2) 0.058(3) 0.040(2) -0.0007(19) 0.0090(19) -0.002(2)
C1 0.075(4) 0.070(4) 0.090(5) 0.022(4) -0.002(3) 0.017(3)
C2 0.089(4) 0.070(4) 0.093(5) -0.016(3) -0.008(3) 0.025(3)
C3 0.083(4) 0.083(4) 0.053(3) -0.007(3) -0.014(3) 0.019(3)
C4 0.056(3) 0.060(3) 0.046(3) 0.003(2) 0.000(2) 0.004(2)
C5 0.064(3) 0.058(3) 0.034(2) -0.001(2) 0.002(2) 0.002(3)
C6 0.063(3) 0.049(3) 0.036(2) 0.001(2) 0.003(2) 0.005(2)
C7 0.067(3) 0.061(4) 0.055(3) 0.001(3) 0.014(2) 0.008(3)
C8 0.067(3) 0.065(4) 0.056(3) -0.005(3) 0.009(3) 0.011(3)
O27 0.104(3) 0.066(3) 0.100(3) 0.001(2) 0.013(2) 0.026(2)
C11 0.080(4) 0.093(5) 0.059(3) 0.021(3) -0.006(3) 0.020(4)
C12 0.076(3) 0.092(4) 0.041(3) 0.007(3) 0.002(2) 0.016(3)
C13 0.070(3) 0.052(3) 0.040(3) -0.003(2) 0.000(2) 0.011(3)
C14 0.059(3) 0.052(3) 0.041(3) -0.003(2) -0.005(2) 0.006(2)
C15 0.068(3) 0.054(3) 0.046(3) -0.007(2) 0.001(2) 0.005(3)
C16 0.064(3) 0.064(4) 0.061(3) -0.013(3) -0.002(3) 0.006(3)
C17 0.068(4) 0.122(6) 0.071(4) -0.032(4) 0.000(3) -0.014(4)
C18 0.087(5) 0.128(7) 0.083(5) -0.040(5) 0.000(4) -0.008(4)
C19 0.088(5) 0.073(5) 0.120(6) -0.025(4) -0.023(4) -0.007(4)
C20 0.129(6) 0.097(6) 0.125(7) 0.028(5) -0.002(5) -0.040(5)
C21 0.122(5) 0.093(5) 0.073(4) 0.011(4) -0.016(4) -0.031(4)
O26 0.105(3) 0.079(3) 0.094(3) 0.019(2) 0.029(3) 0.019(2)
C23 0.069(3) 0.048(3) 0.047(3) -0.008(2) 0.006(2) -0.001(2)
C24 0.125(5) 0.052(4) 0.040(3) -0.002(3) 0.013(3) -0.018(3)
C25 0.151(6) 0.062(4) 0.037(3) 0.005(3) 0.013(3) -0.017(4)
C26 0.110(5) 0.072(4) 0.045(3) -0.007(3) 0.005(3) -0.018(3)
C27 0.116(5) 0.063(4) 0.047(3) -0.006(3) -0.003(3) -0.020(3)
C28 0.097(4) 0.051(4) 0.048(3) 0.003(3) -0.003(3) -0.009(3)
C29 0.073(3) 0.070(4) 0.053(3) 0.015(3) 0.016(3) 0.006(3)
C30 0.094(4) 0.057(4) 0.094(5) 0.007(4) 0.018(4) 0.009(3)
O23 0.133(4) 0.068(3) 0.117(4) -0.008(3) 0.030(3) 0.001(3)
O24 0.181(5) 0.079(4) 0.193(6) 0.029(4) 0.103(5) -0.016(3)
C33 0.083(5) 0.075(5) 0.133(6) -0.023(5) -0.021(4) -0.004(4)
C34 0.068(4) 0.120(6) 0.079(4) -0.026(4) -0.020(3) 0.002(4)
C35 0.067(3) 0.090(4) 0.061(3) -0.004(3) -0.006(3) 0.009(3)
C36 0.070(3) 0.063(4) 0.055(3) -0.006(3) -0.009(3) 0.006(3)
C37 0.066(3) 0.063(3) 0.045(3) 0.002(2) -0.009(2) 0.009(3)
C38 0.067(3) 0.058(3) 0.038(3) -0.001(2) -0.010(2) 0.006(3)
C39 0.061(3) 0.062(3) 0.036(2) -0.004(2) -0.002(2) -0.002(3)
C40 0.057(3) 0.058(3) 0.039(3) 0.005(2) 0.001(2) 0.002(2)
C41 0.085(4) 0.088(4) 0.050(3) -0.007(3) -0.011(3) 0.021(3)
C42 0.098(4) 0.078(4) 0.083(4) -0.017(3) -0.012(3) 0.033(4)
C43 0.081(4) 0.071(4) 0.081(4) 0.014(3) -0.006(3) 0.015(3)
C44 0.123(6) 0.076(5) 0.154(7) 0.022(5) -0.042(5) -0.024(5)
C45 0.104(5) 0.108(6) 0.100(5) 0.019(5) -0.035(4) -0.025(4)
N100 0.060(2) 0.058(3) 0.048(2) -0.004(2) -0.0017(18) 0.005(2)
C47 0.061(3) 0.053(3) 0.036(2) 0.000(2) -0.001(2) 0.009(2)
C48 0.080(4) 0.055(3) 0.039(3) 0.000(2) 0.005(3) 0.012(3)
C49 0.075(3) 0.062(4) 0.060(3) 0.010(3) 0.021(3) 0.010(3)
C50 0.110(5) 0.074(5) 0.108(5) 0.004(4) 0.044(4) 0.002(4)
O22 0.199(6) 0.065(3) 0.198(6) 0.030(4) 0.106(5) 0.009(3)
C52 0.080(4) 0.091(4) 0.039(3) 0.006(3) 0.006(2) 0.006(3)
C53 0.078(4) 0.097(5) 0.058(3) 0.025(4) -0.008(3) 0.015(4)
O21 0.105(3) 0.091(3) 0.036(2) 0.0108(19) -0.0025(18) 0.009(2)
C55 0.062(3) 0.051(3) 0.044(3) -0.004(2) 0.002(2) 0.006(2)
C56 0.093(4) 0.049(3) 0.050(3) -0.005(3) 0.014(3) -0.005(3)
C57 0.117(5) 0.062(4) 0.048(3) 0.003(3) 0.021(3) -0.001(3)
C58 0.097(4) 0.069(4) 0.039(3) -0.006(3) 0.004(3) 0.012(3)
C59 0.104(4) 0.068(4) 0.051(3) -0.012(3) -0.006(3) -0.011(3)
C60 0.090(4) 0.060(4) 0.048(3) -0.001(3) 0.002(3) -0.013(3)
C61 0.068(3) 0.069(4) 0.059(3) -0.003(3) 0.005(2) 0.012(3)
C62 0.079(4) 0.065(4) 0.071(4) 0.007(3) -0.005(3) 0.012(3)
C63 0.288(13) 0.072(6) 0.170(9) 0.028(6) 0.098(8) 0.097(7)
C64 0.074(4) 0.076(4) 0.084(4) -0.003(3) -0.013(3) -0.016(3)
C65 0.071(4) 0.093(5) 0.060(3) -0.004(3) -0.012(3) -0.014(3)
C66 0.069(3) 0.077(4) 0.046(3) 0.002(3) 0.004(2) 0.001(3)
C67 0.052(3) 0.058(3) 0.044(3) 0.008(2) 0.001(2) -0.002(2)
C68 0.056(3) 0.057(3) 0.037(2) 0.007(2) 0.004(2) 0.001(2)
C69 0.058(3) 0.059(3) 0.033(2) 0.002(2) 0.005(2) -0.005(2)
C70 0.064(3) 0.083(5) 0.059(3) 0.001(3) 0.001(3) -0.018(3)
C71 0.135(6) 0.101(6) 0.117(6) -0.020(5) 0.023(5) -0.011(5)
C72 0.169(8) 0.131(7) 0.138(7) -0.041(6) 0.028(6) -0.003(6)
C73 0.101(5) 0.078(5) 0.080(4) 0.020(3) -0.011(3) -0.030(4)
C74 0.079(4) 0.076(4) 0.054(3) 0.008(3) -0.010(3) -0.015(3)
C75 0.059(3) 0.050(3) 0.042(3) 0.008(2) 0.005(2) -0.008(2)
C76 0.060(3) 0.058(3) 0.036(2) 0.004(2) 0.003(2) -0.002(2)
C77 0.061(3) 0.073(4) 0.039(3) 0.004(2) 0.001(2) 0.000(3)
C78 0.058(3) 0.061(4) 0.038(3) 0.001(2) 0.006(2) -0.006(2)
C79 0.086(4) 0.052(3) 0.043(3) -0.001(2) 0.003(2) 0.003(3)
C80 0.090(4) 0.070(4) 0.048(3) 0.005(3) 0.000(3) 0.002(3)
C81 0.087(4) 0.067(4) 0.039(3) 0.004(3) 0.006(2) -0.009(3)
C82 0.116(5) 0.071(4) 0.041(3) -0.007(3) 0.022(3) -0.008(3)
C83 0.104(4) 0.058(4) 0.046(3) 0.003(3) 0.017(3) 0.003(3)
C84 0.056(3) 0.089(5) 0.068(4) 0.019(3) 0.009(3) 0.004(3)
C85 0.122(6) 0.116(7) 0.106(5) 0.000(5) 0.004(4) 0.052(5)
C86 0.163(9) 0.124(8) 0.150(8) 0.014(6) 0.042(7) 0.049(7)
C87 0.097(6) 0.145(9) 0.152(9) 0.074(7) 0.037(6) 0.041(6)
C88 0.059(4) 0.161(9) 0.138(8) 0.078(7) -0.001(4) 0.013(5)
C89 0.059(3) 0.117(5) 0.081(4) 0.034(4) -0.011(3) -0.010(4)
C90 0.071(3) 0.067(4) 0.060(3) 0.002(3) 0.021(3) 0.001(3)
C91 0.087(4) 0.069(4) 0.067(4) 0.002(3) 0.014(3) 0.000(4)
C92 0.164(8) 0.107(7) 0.163(8) 0.031(6) 0.017(6) 0.051(6)
O20 0.114(3) 0.071(3) 0.103(3) 0.021(2) 0.030(3) -0.005(2)
Cl12 0.213(2) 0.1208(16) 0.0421(8) -0.0074(9) -0.0076(10) -0.0502(15)
C102 0.43(2) 0.080(9) 0.46(3) -0.016(11) 0.32(2) -0.077(11)
C103 0.110(8) 0.293(19) 0.272(17) -0.075(14) 0.001(9) 0.010(10)
C104 0.308(18) 0.146(10) 0.176(11) -0.033(9) 0.109(11) -0.021(11)
C106 0.155(8) 0.085(6) 0.142(7) -0.001(5) 0.017(6) 0.036(5)
C107 0.231(12) 0.122(9) 0.242(13) 0.053(9) -0.066(10) -0.021(8)
C108 0.71(5) 0.151(14) 0.33(2) -0.100(14) 0.33(3) -0.17(2)
C109 0.227(13) 0.243(16) 0.37(2) 0.174(14) 0.145(14) 0.148(12)
C112 1.27(8) 0.133(13) 0.36(2) 0.126(15) 0.46(4) 0.27(3)

loop_
_atom_type_symbol
_atom_type_description
_atom_type_scat_dispersion_real
_atom_type_scat_dispersion_imag
_atom_type_scat_source
C C 0.0033 0.0016 'International Tables Vol C Tables 4.2.6.8 and 6.1.1.4'
H H 0.0000 0.0000 'International Tables Vol C Tables 4.2.6.8 and 6.1.1.4'
N N 0.0061 0.0033 'International Tables Vol C Tables 4.2.6.8 and 6.1.1.4'
O O 0.0106 0.0060 'International Tables Vol C Tables 4.2.6.8 and 6.1.1.4'
Cl Cl 0.1484 0.1585 'International Tables Vol C Tables 4.2.6.8 and 6.1.1.4'

loop_
_geom_angle_atom_site_label_1
_geom_angle_atom_site_label_2
_geom_angle_atom_site_label_3
_geom_angle
C62 O3 C63 115.9(6)
N7 C100 C70 120.2(4)
N7 C100 H10A 107.3
C70 C100 H10A 107.3
N7 C100 H10B 107.3
C70 C100 H10B 107.3
H10A C100 H10B 106.9
C70 O5 C71 118.3(5)
C91 O9 C92 117.5(6)
C5 N1 C6 111.6(4)
C5 N1 C14 105.5(3)
C6 N1 C14 103.4(3)
C7 N2 C6 116.2(4)
C7 N2 C15 116.9(4)
C6 N2 C15 107.0(3)
C13 N3 C29 122.6(4)
C13 N3 C5 113.0(4)
C29 N3 C5 124.3(4)
C39 N4 C47 112.1(4)
C39 N4 C38 105.4(3)
C47 N4 C38 103.6(3)
C48 N5 C49 121.4(4)
C48 N5 C39 112.8(4)
C49 N5 C39 125.4(4)
C68 N6 C69 111.7(4)
C68 N6 C76 105.5(3)
C69 N6 C76 102.5(3)
C69 N7 C100 116.5(4)
C69 N7 C77 107.4(3)
C100 N7 C77 116.8(4)
C75 N8 C90 123.7(4)
C75 N8 C68 113.3(4)
C90 N8 C68 123.0(4)
C11 C1 C2 121.2(5)
C11 C1 Cl1 119.4(5)
C2 C1 Cl1 119.4(5)
C3 C2 C1 118.8(5)
C3 C2 H2 120.6
C1 C2 H2 120.6
C4 C3 C2 120.9(5)
C4 C3 H3 119.6
C2 C3 H3 119.6
C12 C4 C3 118.0(5)
C12 C4 C5 119.2(4)
C3 C4 C5 122.7(4)
N1 C5 N3 104.7(3)
N1 C5 C4 111.4(4)
N3 C5 C4 113.5(4)
N1 C5 H5 109.0
N3 C5 H5 109.0
C4 C5 H5 109.0
N2 C6 N1 101.5(3)
N2 C6 C23 113.5(4)
N1 C6 C23 110.7(4)
N2 C6 H6 110.3
N1 C6 H6 110.3
C23 C6 H6 110.3
N2 C7 C8 116.9(4)
N2 C7 H7A 108.1
C8 C7 H7A 108.1
N2 C7 H7B 108.1
C8 C7 H7B 108.1
H7A C7 H7B 107.3
O26 C8 O27 123.0(5)
O26 C8 C7 125.6(5)
O27 C8 C7 111.3(5)
C8 O27 C106 118.0(5)
C1 C11 C12 119.3(5)
C1 C11 H11 120.4
C12 C11 H11 120.4
C11 C12 C4 121.8(5)
C11 C12 H12 119.1
C4 C12 H12 119.1
O25 C13 N3 126.4(5)
O25 C13 C14 127.1(5)
N3 C13 C14 106.5(4)
N1 C14 C13 105.1(4)
N1 C14 C15 106.0(3)
C13 C14 C15 113.6(4)
N1 C14 H14 110.6
C13 C14 H14 110.6
C15 C14 H14 110.7
N2 C15 C16 112.8(4)
N2 C15 C14 102.4(3)
C16 C15 C14 114.6(4)
N2 C15 H15 108.9
C16 C15 H15 108.9
C14 C15 H15 108.9
C17 C16 C21 117.0(5)
C17 C16 C15 120.2(5)
C21 C16 C15 122.7(5)
C16 C17 C18 122.1(6)
C16 C17 H17 119.0
C18 C17 H17 119.0
C19 C18 C17 119.9(6)
C19 C18 H18 120.0
C17 C18 H18 120.0
C18 C19 C20 119.9(6)
C18 C19 Cl3 121.4(6)
C20 C19 Cl3 118.6(7)
C19 C20 C21 119.9(7)
C19 C20 H20 120.1
C21 C20 H20 120.1
C16 C21 C20 121.1(6)
C16 C21 H21 119.4
C20 C21 H21 119.4
C28 C23 C24 118.3(4)
C28 C23 C6 120.9(4)
C24 C23 C6 120.9(4)
C23 C24 C25 121.2(5)
C23 C24 H24 119.4
C25 C24 H24 119.4
C26 C25 C24 118.8(5)
C26 C25 H25 120.6
C24 C25 H25 120.6
C27 C26 C25 121.1(5)
C27 C26 Cl12 119.8(4)
C25 C26 Cl12 119.1(4)
C26 C27 C28 119.7(5)
C26 C27 H27 120.2
C28 C27 H27 120.2
C23 C28 C27 120.9(5)
C23 C28 H28 119.5
C27 C28 H28 119.5
N3 C29 C30 112.9(5)
N3 C29 H29A 109.0
C30 C29 H29A 109.0
N3 C29 H29B 109.0
C30 C29 H29B 109.0
H29A C29 H29B 107.8
O23 C30 O24 123.6(6)
O23 C30 C29 126.0(6)
O24 C30 C29 110.4(6)
C30 O24 C102 116.2(7)
C34 C33 C44 120.8(6)
C34 C33 Cl5 119.3(6)
C44 C33 Cl5 119.9(7)
C33 C34 C35 120.0(6)
C33 C34 H34 120.0
C35 C34 H34 120.0
C36 C35 C34 121.9(6)
C36 C35 H35 119.1
C34 C35 H35 119.1
C35 C36 C45 116.4(5)
C35 C36 C37 123.2(5)
C45 C36 C37 120.3(5)
C36 C37 N100 112.5(4)
C36 C37 C38 114.8(4)
N100 C37 C38 102.2(3)
C36 C37 H37 109.0
N100 C37 H37 109.0
C38 C37 H37 109.0
N4 C38 C48 104.9(4)
N4 C38 C37 106.0(4)
C48 C38 C37 114.0(4)
N4 C38 H38 110.6
C48 C38 H38 110.6
C37 C38 H38 110.6
N5 C39 N4 104.9(3)
N5 C39 C40 113.8(4)
N4 C39 C40 110.6(4)
N5 C39 H39 109.2
N4 C39 H39 109.2
C40 C39 H39 109.2
C41 C40 C52 119.0(5)
C41 C40 C39 122.2(4)
C52 C40 C39 118.8(4)
C40 C41 C42 120.8(5)
C40 C41 H41 119.6
C42 C41 H41 119.6
C41 C42 C43 118.0(5)
C41 C42 H42 121.0
C43 C42 H42 121.0
C53 C43 C42 121.1(5)
C53 C43 Cl6 120.0(5)
C42 C43 Cl6 118.9(5)
C33 C44 C45 119.5(7)
C33 C44 H44 120.3
C45 C44 H44 120.2
C36 C45 C44 121.4(6)
C36 C45 H45 119.3
C44 C45 H45 119.3
C61 N100 C47 116.7(4)
C61 N100 C37 116.3(4)
C47 N100 C37 105.4(3)
N100 C47 N4 101.0(3)
N100 C47 C55 114.2(4)
N4 C47 C55 110.9(3)
N100 C47 H47 110.1
N4 C47 H47 110.1
C55 C47 H47 110.1
O21 C48 N5 126.3(5)
O21 C48 C38 126.5(5)
N5 C48 C38 107.2(4)
N5 C49 C50 111.3(4)
N5 C49 H49A 109.4
C50 C49 H49A 109.4
N5 C49 H49B 109.4
C50 C49 H49B 109.4
H49A C49 H49B 108.0
O1 C50 O22 125.4(7)
O1 C50 C49 125.2(6)
O22 C50 C49 109.4(6)
C50 O22 C103 118.6(7)
C53 C52 C40 121.3(5)
C53 C52 H52 119.3
C40 C52 H52 119.3
C43 C53 C52 119.9(5)
C43 C53 H53 120.1
C52 C53 H53 120.1
C60 C55 C56 118.2(4)
C60 C55 C47 120.5(4)
C56 C55 C47 121.3(4)
C57 C56 C55 120.6(5)
C57 C56 H56 119.7
C55 C56 H56 119.7
C58 C57 C56 118.9(5)
C58 C57 H57 120.5
C56 C57 H57 120.5
C59 C58 C57 122.7(5)
C59 C58 Cl7 118.0(4)
C57 C58 Cl7 119.2(5)
C58 C59 C60 117.7(5)
C58 C59 H59 121.2
C60 C59 H59 121.2
C55 C60 C59 121.9(5)
C55 C60 H60 119.1
C59 C60 H60 119.1
N100 C61 C62 117.6(5)
N100 C61 H61A 107.9
C62 C61 H61A 107.9
N100 C61 H61B 107.9
C62 C61 H61B 107.9
H61A C61 H61B 107.2
O2 C62 O3 123.1(6)
O2 C62 C61 126.0(6)
O3 C62 C61 110.9(5)
C112 C63 O3 112.9(10)
C112 C63 H63A 108.8
O3 C63 H63A 109.0
C112 C63 H63B 109.2
O3 C63 H63B 109.0
H63A C63 H63B 107.8
C65 C64 C73 121.6(5)
C65 C64 Cl8 119.4(5)
C73 C64 Cl8 119.0(5)
C64 C65 C66 119.2(5)
C64 C65 H65 120.4
C66 C65 H65 120.4
C65 C66 C67 121.5(5)
C65 C66 H66 119.3
C67 C66 H66 119.3
C66 C67 C74 118.2(5)
C66 C67 C68 118.9(4)
C74 C67 C68 122.9(4)
N8 C68 N6 104.0(3)
N8 C68 C67 114.2(4)
N6 C68 C67 112.6(4)
N8 C68 H68 108.6
N6 C68 H68 108.6
C67 C68 H68 108.6
N7 C69 N6 101.4(3)
N7 C69 C78 113.7(4)
N6 C69 C78 110.7(4)
N7 C69 H69 110.2
N6 C69 H69 110.2
C78 C69 H69 110.2
O7 C70 O5 122.5(6)
O7 C70 C100 123.4(5)
O5 C70 C100 114.2(5)
O5 C71 C72 107.0(6)
O5 C71 H71A 110.3
C72 C71 H71A 110.3
O5 C71 H71B 110.3
C72 C71 H71B 110.3
H71A C71 H71B 108.6
C71 C72 H72A 109.5
C71 C72 H72B 109.5
H72A C72 H72B 109.5
C71 C72 H72C 109.5
H72A C72 H72C 109.5
H72B C72 H72C 109.5
C74 C73 C64 119.0(5)
C74 C73 H73 120.5
C64 C73 H73 120.5
C73 C74 C67 120.5(5)
C73 C74 H74 119.7
C67 C74 H74 119.7
O6 C75 N8 126.4(4)
O6 C75 C76 127.2(4)
N8 C75 C76 106.4(4)
N6 C76 C75 105.3(4)
N6 C76 C77 106.5(3)
C75 C76 C77 114.8(4)
N6 C76 H76 110.0
C75 C76 H76 110.0
C77 C76 H76 110.0
N7 C77 C84 112.6(4)
N7 C77 C76 101.8(3)
C84 C77 C76 114.5(4)
N7 C77 H77 109.2
C84 C77 H77 109.2
C76 C77 H77 109.2
C79 C78 C83 118.6(4)
C79 C78 C69 119.9(4)
C83 C78 C69 121.5(4)
C78 C79 C80 120.6(5)
C78 C79 H79 119.7
C80 C79 H79 119.7
C81 C80 C79 119.1(5)
C81 C80 H80 120.4
C79 C80 H80 120.4
C80 C81 C82 121.9(5)
C80 C81 Cl9 118.7(4)
C82 C81 Cl9 119.3(4)
C81 C82 C83 119.2(5)
C81 C82 H82 120.4
C83 C82 H82 120.4
C78 C83 C82 120.5(5)
C78 C83 H83 119.8
C82 C83 H83 119.8
C85 C84 C89 118.2(6)
C85 C84 C77 121.3(5)
C89 C84 C77 120.4(6)
C84 C85 C86 121.0(8)
C84 C85 H85 119.5
C86 C85 H85 119.5
C87 C86 C85 118.0(9)
C87 C86 H86 121.0
C85 C86 H86 121.0
C88 C87 C86 121.1(9)
C88 C87 Cl10 120.9(9)
C86 C87 Cl10 118.1(10)
C87 C88 C89 121.4(9)
C87 C88 H88 119.3
C89 C88 H88 119.3
C88 C89 C84 120.3(8)
C88 C89 H89 119.8
C84 C89 H89 119.8
N8 C90 C91 112.6(4)
N8 C90 H90A 109.1
C91 C90 H90A 109.1
N8 C90 H90B 109.1
C91 C90 H90B 109.1
H90A C90 H90B 107.8
O20 C91 O9 124.3(6)
O20 C91 C90 126.3(6)
O9 C91 C90 109.4(5)
C109 C92 O9 108.5(8)
C109 C92 H92A 110.0
O9 C92 H92A 110.0
C109 C92 H92B 110.0
O9 C92 H92B 110.0
H92A C92 H92B 108.4
C108 C102 O24 118.3(15)
C108 C102 H10C 107.6
O24 C102 H10C 107.7
C108 C102 H10D 107.9
O24 C102 H10D 107.8
H10C C102 H10D 107.1
C104 C103 O22 86.6(10)
C104 C103 H10E 114.2
O22 C103 H10E 114.2
C104 C103 H10F 114.2
O22 C103 H10F 114.2
H10E C103 H10F 111.4
C103 C104 H10G 109.5
C103 C104 H10H 109.4
H10G C104 H10H 109.5
C103 C104 H10I 109.5
H10G C104 H10I 109.5
H10H C104 H10I 109.5
C107 C106 O27 110.2(7)
C107 C106 H10M 109.6
O27 C106 H10M 109.6
C107 C106 H10N 109.6
O27 C106 H10N 109.6
H10M C106 H10N 108.1
C106 C107 H10O 109.5
C106 C107 H10P 109.5
H10O C107 H10P 109.5
C106 C107 H10Q 109.5
H10O C107 H10Q 109.5
H10P C107 H10Q 109.5
C102 C108 H10R 109.3
C102 C108 H10S 109.5
H10R C108 H10S 109.5
C102 C108 H10T 109.7
H10R C108 H10T 109.5
H10S C108 H10T 109.5
C92 C109 H10U 109.5
C92 C109 H10V 109.5
H10U C109 H10V 109.5
C92 C109 H10W 109.5
H10U C109 H10W 109.5
H10V C109 H10W 109.5
C63 C112 H11A 110.4
C63 C112 H11B 110.5
H11A C112 H11B 108.4
C63 C112 H11C 110.7
H11A C112 H11C 108.4
H11B C112 H11C 108.3

loop_
_geom_bond_atom_site_label_1
_geom_bond_atom_site_label_2
_geom_bond_distance
Cl1 C1 1.737(6)
O25 C13 1.212(5)
Cl3 C19 1.732(7)
Cl5 C33 1.743(7)
Cl6 C43 1.734(6)
Cl7 C58 1.746(5)
Cl8 C64 1.730(6)
Cl9 C81 1.745(5)
O1 C50 1.177(7)
O2 C62 1.192(7)
O3 C62 1.326(7)
O3 C63 1.465(9)
C100 N7 1.444(6)
C100 C70 1.487(8)
C100 H10A 0.9700
C100 H10B 0.9700
O5 C70 1.324(6)
O5 C71 1.468(8)
O6 C75 1.218(5)
O7 C70 1.207(6)
Cl10 C87 1.732(9)
O9 C91 1.320(7)
O9 C92 1.488(8)
N1 C5 1.461(6)
N1 C6 1.470(6)
N1 C14 1.492(5)
N2 C7 1.433(6)
N2 C6 1.455(6)
N2 C15 1.469(6)
N3 C13 1.344(6)
N3 C29 1.444(6)
N3 C5 1.468(5)
N4 C39 1.469(6)
N4 C47 1.476(6)
N4 C38 1.490(5)
N5 C48 1.339(6)
N5 C49 1.441(6)
N5 C39 1.458(5)
N6 C68 1.476(6)
N6 C69 1.479(6)
N6 C76 1.480(5)
N7 C69 1.433(6)
N7 C77 1.481(5)
N8 C75 1.339(6)
N8 C90 1.441(6)
N8 C68 1.470(5)
C1 C11 1.351(8)
C1 C2 1.389(8)
C2 C3 1.384(7)
C2 H2 0.9300
C3 C4 1.383(7)
C3 H3 0.9300
C4 C12 1.381(6)
C4 C5 1.505(7)
C5 H5 0.9800
C6 C23 1.512(6)
C6 H6 0.9800
C7 C8 1.492(7)
C7 H7A 0.9700
C7 H7B 0.9700
C8 O26 1.197(6)
C8 O27 1.330(6)
O27 C106 1.467(8)
C11 C12 1.373(7)
C11 H11 0.9300
C12 H12 0.9300
C13 C14 1.518(6)
C14 C15 1.539(6)
C14 H14 0.9800
C15 C16 1.506(7)
C15 H15 0.9800
C16 C17 1.354(7)
C16 C21 1.376(8)
C17 C18 1.388(9)
C17 H17 0.9300
C18 C19 1.340(10)
C18 H18 0.9300
C19 C20 1.357(10)
C20 C21 1.389(9)
C20 H20 0.9300
C21 H21 0.9300
C23 C28 1.371(7)
C23 C24 1.375(7)
C24 C25 1.379(7)
C24 H24 0.9300
C25 C26 1.373(7)
C25 H25 0.9300
C26 C27 1.345(7)
C26 Cl12 1.730(5)
C27 C28 1.384(7)
C27 H27 0.9300
C28 H28 0.9300
C29 C30 1.478(8)
C29 H29A 0.9700
C29 H29B 0.9700
C30 O23 1.197(7)
C30 O24 1.316(7)
O24 C102 1.450(12)
C33 C34 1.310(9)
C33 C44 1.344(9)
C34 C35 1.399(8)
C34 H34 0.9300
C35 C36 1.350(7)
C35 H35 0.9300
C36 C45 1.374(8)
C36 C37 1.493(7)
C37 N100 1.495(6)
C37 C38 1.531(7)
C37 H37 0.9800
C38 C48 1.507(7)
C38 H38 0.9800
C39 C40 1.512(6)
C39 H39 0.9800
C40 C41 1.376(7)
C40 C52 1.381(6)
C41 C42 1.387(8)
C41 H41 0.9300
C42 C43 1.408(8)
C42 H42 0.9300
C43 C53 1.350(8)
C44 C45 1.390(9)
C44 H44 0.9300
C45 H45 0.9300
N100 C61 1.437(6)
N100 C47 1.451(6)
C47 C55 1.509(6)
C47 H47 0.9800
C48 O21 1.223(5)
C49 C50 1.491(8)
C49 H49A 0.9700
C49 H49B 0.9700
C50 O22 1.313(7)
O22 C103 1.712(15)
C52 C53 1.362(7)
C52 H52 0.9300
C53 H53 0.9300
C55 C60 1.361(7)
C55 C56 1.395(7)
C56 C57 1.383(7)
C56 H56 0.9300
C57 C58 1.358(8)
C57 H57 0.9300
C58 C59 1.354(8)
C59 C60 1.401(7)
C59 H59 0.9300
C60 H60 0.9300
C61 C62 1.496(8)
C61 H61A 0.9700
C61 H61B 0.9700
C63 C112 1.171(14)
C63 H63A 0.9700
C63 H63B 0.9700
C64 C65 1.342(8)
C64 C73 1.397(8)
C65 C66 1.384(7)
C65 H65 0.9300
C66 C67 1.387(6)
C66 H66 0.9300
C67 C74 1.393(7)
C67 C68 1.494(6)
C68 H68 0.9800
C69 C78 1.513(6)
C69 H69 0.9800
C71 C72 1.499(10)
C71 H71A 0.9700
C71 H71B 0.9700
C72 H72A 0.9600
C72 H72B 0.9600
C72 H72C 0.9600
C73 C74 1.376(7)
C73 H73 0.9300
C74 H74 0.9300
C75 C76 1.515(6)
C76 C77 1.528(6)
C76 H76 0.9800
C77 C84 1.504(7)
C77 H77 0.9800
C78 C79 1.376(7)
C78 C83 1.384(7)
C79 C80 1.401(7)
C79 H79 0.9300
C80 C81 1.346(7)
C80 H80 0.9300
C81 C82 1.360(7)
C82 C83 1.390(7)
C82 H82 0.9300
C83 H83 0.9300
C84 C85 1.367(9)
C84 C89 1.382(7)
C85 C86 1.405(11)
C85 H85 0.9300
C86 C87 1.389(13)
C86 H86 0.9300
C87 C88 1.309(12)
C88 C89 1.380(10)
C88 H88 0.9300
C89 H89 0.9300
C90 C91 1.493(8)
C90 H90A 0.9700
C90 H90B 0.9700
C91 O20 1.190(6)
C92 C109 1.377(11)
C92 H92A 0.9700
C92 H92B 0.9700
C102 C108 1.031(14)
C102 H10C 0.9700
C102 H10D 0.9700
C103 C104 1.354(14)
C103 H10E 0.9700
C103 H10F 0.9700
C104 H10G 0.9600
C104 H10H 0.9600
C104 H10I 0.9600
C106 C107 1.418(11)
C106 H10M 0.9700
C106 H10N 0.9700
C107 H10O 0.9600
C107 H10P 0.9600
C107 H10Q 0.9600
C108 H10R 0.9600
C108 H10S 0.9600
C108 H10T 0.9600
C109 H10U 0.9600
C109 H10V 0.9600
C109 H10W 0.9600
C112 H11A 0.9679
C112 H11B 0.9679
C112 H11C 0.9681
